data_4104236
loop_
_publ_author_name
'Vinod Tarwade'
'Xiaozhong Liu'
'Ni Yan'
'Joseph M. Fox'

_publ_section_title
;
 Directed Carbozincation Reactions of Cyclopropene Derivatives
;
_journal_name_full 'Journal of the American Chemical Society'
_journal_page_first 5382
_journal_page_last 5383
_journal_paper_doi 10.1021/ja900949n
_journal_volume 131
_journal_year 2009
_chemical_formula_sum 'C15 H17 N O3'
_chemical_formula_weight 259.30
_chemical_name_systematic
; 
 ? 
;
_space_group_IT_number 4
_symmetry_cell_setting monoclinic
_symmetry_space_group_name_Hall 'P 2yb'
_symmetry_space_group_name_H-M 'P 1 21 1'
_atom_sites_solution_hydrogens geom
_atom_sites_solution_primary direct
_atom_sites_solution_secondary difmap
_audit_creation_method SHELXL-97
_cell_angle_alpha 90.00
_cell_angle_beta 104.658(6)
_cell_angle_gamma 90.00
_cell_formula_units_Z 2
_cell_length_a 10.160(5)
_cell_length_b 6.033(3)
_cell_length_c 11.430(6)
_cell_measurement_reflns_used 726
_cell_measurement_temperature 120(2)
_cell_measurement_theta_max 25.07
_cell_measurement_theta_min 3.74
_cell_volume 677.8(6)
_computing_cell_refinement 'SHELXTL, Sheldrick (2001)'
_computing_data_collection 'SMART, Bruker (2002)'
_computing_data_reduction 'SHELXTL, Sheldrick (2001)'
_computing_molecular_graphics 'SHELXTL, Sheldrick (2001)'
_computing_publication_material 'SHELXTL, Sheldrick (2001)'
_computing_structure_refinement 'SHELXL-97 (Sheldrick, 1997)'
_computing_structure_solution 'SHELXS-97 (Sheldrick, 1990)'
_diffrn_ambient_temperature 120(2)
_diffrn_detector_area_resol_mean 836.6
_diffrn_measured_fraction_theta_full 0.880
_diffrn_measured_fraction_theta_max 0.880
_diffrn_measurement_device_type 'Bruker AXS APEX diffractometer'
_diffrn_measurement_method \w
_diffrn_radiation_monochromator graphite
_diffrn_radiation_source 'fine-focus sealed tube'
_diffrn_radiation_type MoK\a
_diffrn_radiation_wavelength 0.71073
_diffrn_reflns_av_R_equivalents 0.0470
_diffrn_reflns_av_sigmaI/netI 0.0631
_diffrn_reflns_limit_h_max 12
_diffrn_reflns_limit_h_min -13
_diffrn_reflns_limit_k_max 7
_diffrn_reflns_limit_k_min -7
_diffrn_reflns_limit_l_max 14
_diffrn_reflns_limit_l_min -14
_diffrn_reflns_number 3870
_diffrn_reflns_theta_full 28.35
_diffrn_reflns_theta_max 28.35
_diffrn_reflns_theta_min 1.84
_diffrn_standards_decay_% <1
_exptl_absorpt_coefficient_mu 0.089
_exptl_absorpt_correction_T_max 0.9929
_exptl_absorpt_correction_T_min 0.9825
_exptl_absorpt_correction_type multi-scan
_exptl_absorpt_process_details 'SADABS, Sheldrick (2003)'
_exptl_crystal_colour colorless
_exptl_crystal_density_diffrn 1.270
_exptl_crystal_density_method 'not measured'
_exptl_crystal_description plate
_exptl_crystal_F_000 276
_exptl_crystal_size_max 0.20
_exptl_crystal_size_mid 0.10
_exptl_crystal_size_min 0.08
_refine_diff_density_max 0.309
_refine_diff_density_min -0.195
_refine_diff_density_rms 0.046
_refine_ls_abs_structure_details 'Flack H D (1983), Acta Cryst. A39, 876-881'
_refine_ls_abs_structure_Flack -0.3(14)
_refine_ls_extinction_method none
_refine_ls_goodness_of_fit_ref 1.070
_refine_ls_hydrogen_treatment constr
_refine_ls_matrix_type full
_refine_ls_number_parameters 174
_refine_ls_number_reflns 2302
_refine_ls_number_restraints 1
_refine_ls_restrained_S_all 1.070
_refine_ls_R_factor_all 0.0467
_refine_ls_R_factor_gt 0.0432
_refine_ls_shift/su_max 0.000
_refine_ls_shift/su_mean 0.000
_refine_ls_structure_factor_coef Fsqd
_refine_ls_weighting_details 'calc w=1/[\s^2^(Fo^2^)+(0.0534P)^2^] where P=(Fo^2^+2Fc^2^)/3'
_refine_ls_weighting_scheme calc
_refine_ls_wR_factor_gt 0.1075
_refine_ls_wR_factor_ref 0.1106
_reflns_number_gt 2115
_reflns_number_total 2302
_reflns_threshold_expression >2sigma(I)
_cod_data_source_file ja900949n_si_003.cif
_cod_data_source_block joef025
_cod_original_sg_symbol_H-M P2(1)
_cod_database_code 4104236

loop_
_symmetry_equiv_pos_as_xyz
'x, y, z'
'-x, y+1/2, -z'

loop_
_atom_site_label
_atom_site_type_symbol
_atom_site_fract_x
_atom_site_fract_y
_atom_site_fract_z
_atom_site_U_iso_or_equiv
_atom_site_adp_type
_atom_site_occupancy
_atom_site_symmetry_multiplicity
_atom_site_calc_flag
_atom_site_refinement_flags
C1 C 0.0663(2) 0.8339(4) 0.62883(18) 0.0289(5) Uani 1 1 d .
H1 H 0.0508 0.9756 0.5916 0.035 Uiso 1 1 calc R
C2 C -0.0326(2) 0.7374(6) 0.6770(2) 0.0404(6) Uani 1 1 d .
H2 H -0.1158 0.8129 0.6723 0.048 Uiso 1 1 calc R
C3 C -0.0103(3) 0.5328(6) 0.7315(2) 0.0411(7) Uani 1 1 d .
H3 H -0.0778 0.4682 0.7650 0.049 Uiso 1 1 calc R
C4 C 0.1099(3) 0.4208(4) 0.7375(2) 0.0355(6) Uani 1 1 d .
H4 H 0.1248 0.2789 0.7745 0.043 Uiso 1 1 calc R
C5 C 0.2079(2) 0.5158(4) 0.68985(19) 0.0287(5) Uani 1 1 d .
H5 H 0.2907 0.4389 0.6943 0.034 Uiso 1 1 calc R
C6 C 0.1871(2) 0.7236(4) 0.63507(16) 0.0210(4) Uani 1 1 d .
C7 C 0.2935(2) 0.8260(4) 0.57987(16) 0.0213(4) Uani 1 1 d .
H7 H 0.2740 0.9870 0.5630 0.026 Uiso 1 1 calc R
C8 C 0.3049(2) 0.7054(4) 0.46439(18) 0.0290(5) Uani 1 1 d .
H8A H 0.2585 0.5600 0.4573 0.035 Uiso 1 1 calc R
H8B H 0.2633 0.7949 0.3919 0.035 Uiso 1 1 calc R
C9 C 0.5198(2) 0.7187(4) 0.59074(17) 0.0256(5) Uani 1 1 d .
C10 C 0.4718(2) 0.9022(4) 0.76940(17) 0.0214(4) Uani 1 1 d .
C11 C 0.5965(2) 0.8198(4) 0.85247(17) 0.0252(5) Uani 1 1 d .
H11 H 0.6252 0.6671 0.8355 0.030 Uiso 1 1 calc R
C12 C 0.6218(2) 0.8808(4) 0.98541(18) 0.0299(5) Uani 1 1 d .
H12A H 0.5556 0.9809 1.0089 0.036 Uiso 1 1 calc R
H12B H 0.6607 0.7653 1.0458 0.036 Uiso 1 1 calc R
C13 C 0.7122(2) 0.9774(4) 0.91439(17) 0.0247(5) Uani 1 1 d .
H13 H 0.8048 0.9091 0.9319 0.030 Uiso 1 1 calc R
C14 C 0.7104(2) 1.2220(4) 0.88952(17) 0.0267(5) Uani 1 1 d .
H14A H 0.6181 1.2815 0.8834 0.032 Uiso 1 1 calc R
H14B H 0.7333 1.2487 0.8115 0.032 Uiso 1 1 calc R
C15 C 0.8126(2) 1.3404(4) 0.9905(2) 0.0333(5) Uani 1 1 d .
H15A H 0.9029 1.2751 0.9996 0.050 Uiso 1 1 calc R
H15B H 0.7853 1.3243 1.0664 0.050 Uiso 1 1 calc R
H15C H 0.8154 1.4980 0.9705 0.050 Uiso 1 1 calc R
N1 N 0.43163(17) 0.7959(3) 0.65603(14) 0.0215(4) Uani 1 1 d .
O1 O 0.39594(15) 1.0410(3) 0.79313(12) 0.0290(4) Uani 1 1 d .
O2 O 0.64032(15) 0.6917(3) 0.62401(14) 0.0336(4) Uani 1 1 d .
O3 O 0.44898(15) 0.6766(3) 0.47629(13) 0.0316(4) Uani 1 1 d .

loop_
_atom_site_aniso_label
_atom_site_aniso_U_11
_atom_site_aniso_U_22
_atom_site_aniso_U_33
_atom_site_aniso_U_23
_atom_site_aniso_U_13
_atom_site_aniso_U_12
C1 0.0205(12) 0.0352(13) 0.0293(10) 0.0051(10) 0.0030(9) 0.0026(11)
C2 0.0177(13) 0.0656(19) 0.0370(11) 0.0071(13) 0.0052(10) 0.0036(13)
C3 0.0244(13) 0.0667(19) 0.0298(10) 0.0044(12) 0.0021(10) -0.0226(14)
C4 0.0344(15) 0.0355(14) 0.0308(11) 0.0079(10) -0.0025(10) -0.0169(12)
C5 0.0227(12) 0.0272(12) 0.0326(10) 0.0022(9) 0.0001(9) -0.0020(10)
C6 0.0152(10) 0.0252(10) 0.0208(8) -0.0027(8) 0.0012(7) -0.0047(9)
C7 0.0179(11) 0.0215(10) 0.0225(8) -0.0004(8) 0.0016(8) -0.0007(9)
C8 0.0194(12) 0.0393(13) 0.0273(10) -0.0076(10) 0.0039(9) -0.0027(11)
C9 0.0216(12) 0.0256(11) 0.0304(10) -0.0047(9) 0.0080(9) -0.0015(10)
C10 0.0205(11) 0.0209(10) 0.0226(9) 0.0002(8) 0.0050(8) -0.0055(9)
C11 0.0234(12) 0.0212(11) 0.0275(9) 0.0014(9) 0.0000(8) -0.0004(10)
C12 0.0313(13) 0.0316(12) 0.0236(9) 0.0067(9) 0.0007(9) -0.0070(11)
C13 0.0204(12) 0.0249(11) 0.0251(9) 0.0016(8) -0.0010(8) -0.0001(9)
C14 0.0267(12) 0.0256(11) 0.0269(9) 0.0037(9) 0.0050(9) -0.0034(10)
C15 0.0332(14) 0.0265(12) 0.0357(11) 0.0016(9) 0.0005(10) -0.0039(11)
N1 0.0161(9) 0.0240(9) 0.0238(7) -0.0019(7) 0.0038(7) -0.0016(8)
O1 0.0252(9) 0.0330(8) 0.0267(7) -0.0077(6) 0.0024(6) 0.0050(8)
O2 0.0173(8) 0.0370(10) 0.0465(9) -0.0081(8) 0.0082(7) 0.0009(8)
O3 0.0257(9) 0.0409(10) 0.0299(7) -0.0109(7) 0.0099(6) -0.0016(8)

loop_
_atom_type_symbol
_atom_type_description
_atom_type_scat_dispersion_real
_atom_type_scat_dispersion_imag
_atom_type_scat_source
C C 0.0033 0.0016 'International Tables Vol C Tables 4.2.6.8 and 6.1.1.4'
H H 0.0000 0.0000 'International Tables Vol C Tables 4.2.6.8 and 6.1.1.4'
N N 0.0061 0.0033 'International Tables Vol C Tables 4.2.6.8 and 6.1.1.4'
O O 0.0106 0.0060 'International Tables Vol C Tables 4.2.6.8 and 6.1.1.4'

loop_
_geom_angle_atom_site_label_1
_geom_angle_atom_site_label_2
_geom_angle_atom_site_label_3
_geom_angle
C6 C1 C2 120.0(2)
C3 C2 C1 120.2(2)
C2 C3 C4 120.3(2)
C5 C4 C3 119.7(2)
C4 C5 C6 120.7(2)
C1 C6 C5 119.2(2)
C1 C6 C7 120.0(2)
C5 C6 C7 120.7(2)
N1 C7 C6 112.31(16)
N1 C7 C8 100.52(16)
C6 C7 C8 112.42(17)
O3 C8 C7 105.71(16)
O2 C9 O3 122.27(18)
O2 C9 N1 128.59(19)
O3 C9 N1 109.14(17)
O1 C10 N1 117.82(19)
O1 C10 C11 125.68(19)
N1 C10 C11 116.26(19)
C10 C11 C12 117.71(19)
C10 C11 C13 121.6(2)
C12 C11 C13 58.28(14)
C13 C12 C11 61.42(14)
C12 C13 C14 120.5(2)
C12 C13 C11 60.30(14)
C14 C13 C11 123.3(2)
C13 C14 C15 110.15(18)
C9 N1 C10 124.94(18)
C9 N1 C7 112.02(16)
C10 N1 C7 120.05(17)
C9 O3 C8 110.33(15)

loop_
_geom_bond_atom_site_label_1
_geom_bond_atom_site_label_2
_geom_bond_distance
C1 C6 1.382(3)
C1 C2 1.390(3)
C2 C3 1.375(4)
C3 C4 1.382(4)
C4 C5 1.375(3)
C5 C6 1.393(3)
C6 C7 1.515(3)
C7 N1 1.463(3)
C7 C8 1.537(3)
C8 O3 1.446(3)
C9 O2 1.198(3)
C9 O3 1.348(3)
C9 N1 1.383(2)
C10 O1 1.214(3)
C10 N1 1.411(3)
C10 C11 1.465(3)
C11 C12 1.521(3)
C11 C13 1.537(3)
C12 C13 1.489(3)
C13 C14 1.502(3)
C14 C15 1.521(3)

loop_
_geom_torsion_atom_site_label_1
_geom_torsion_atom_site_label_2
_geom_torsion_atom_site_label_3
_geom_torsion_atom_site_label_4
_geom_torsion
C6 C1 C2 C3 0.3(4)
C1 C2 C3 C4 -0.7(4)
C2 C3 C4 C5 0.6(4)
C3 C4 C5 C6 -0.2(3)
C2 C1 C6 C5 0.1(3)
C2 C1 C6 C7 178.5(2)
C4 C5 C6 C1 -0.1(3)
C4 C5 C6 C7 -178.5(2)
C1 C6 C7 N1 139.15(19)
C5 C6 C7 N1 -42.4(3)
C1 C6 C7 C8 -108.3(2)
C5 C6 C7 C8 70.1(2)
N1 C7 C8 O3 -14.6(2)
C6 C7 C8 O3 -134.24(19)
O1 C10 C11 C12 11.3(3)
N1 C10 C11 C12 -162.87(18)
O1 C10 C11 C13 -56.7(3)
N1 C10 C11 C13 129.1(2)
C10 C11 C12 C13 -111.7(2)
C11 C12 C13 C14 113.4(2)
C10 C11 C13 C12 105.2(2)
C10 C11 C13 C14 -3.8(3)
C12 C11 C13 C14 -109.0(2)
C12 C13 C14 C15 89.4(2)
C11 C13 C14 C15 161.92(18)
O2 C9 N1 C10 14.1(4)
O3 C9 N1 C10 -165.18(19)
O2 C9 N1 C7 174.4(2)
O3 C9 N1 C7 -4.9(2)
O1 C10 N1 C9 148.7(2)
C11 C10 N1 C9 -36.6(3)
O1 C10 N1 C7 -10.1(3)
C11 C10 N1 C7 164.55(17)
C6 C7 N1 C9 131.88(19)
C8 C7 N1 C9 12.2(2)
C6 C7 N1 C10 -66.7(2)
C8 C7 N1 C10 173.56(18)
O2 C9 O3 C8 175.1(2)
N1 C9 O3 C8 -5.6(3)
C7 C8 O3 C9 13.2(3)
